data_8100755
loop_
_publ_author_name
'Ramos Silva, M.'
'Matos Beja, A.'
'Paix\~ao, J. A.'
'Sobral, A.J.F.N.'
'Lopes, S. H. '
'Rocha Gonsalves, A. M. d'A.'

_publ_section_title
;
Crystal structure of iminodiacetic acid monomethyl ester monohydrate, 
C~5~H~9~NO~4~ &#x00B7; H~2~O
;
_journal_issue 4
_journal_name_full 'Zeitschrift f\"ur Kristallographie - New Crystal Structures'
_journal_page_first 535
_journal_page_last 536
_journal_volume 217
_journal_year 2002
_chemical_formula_moiety 'C5 H9 N1 O4, H2O'
_chemical_formula_structural '(C5 H9 N O4) . H2 O'
_chemical_formula_sum 'C5 H11 N O5'
_chemical_formula_weight 165.15
_space_group_IT_number 14
_symmetry_cell_setting monoclinic
_symmetry_space_group_name_Hall '-P 2ybc'
_symmetry_space_group_name_H-M 'P 1 21/c 1'
_cell_angle_alpha 90.00
_cell_angle_beta 119.09(5)
_cell_angle_gamma 90.00
_cell_formula_units_Z 4
_cell_length_a 5.212(5)
_cell_length_b 16.881(5)
_cell_length_c 10.116(6)
_cell_measurement_temperature 293(2)
_cell_volume 777.8(9)
_diffrn_ambient_temperature 293(2)
_exptl_crystal_density_diffrn 1.410
_cod_original_sg_symbol_H-M 'P 21/c'
_cod_database_code 8100755

loop_
_symmetry_equiv_pos_as_xyz
'x, y, z'
'-x, y+1/2, -z+1/2'
'-x, -y, -z'
'x, -y-1/2, z-1/2'

loop_
_atom_site_label
_atom_site_type_symbol
_atom_site_fract_x
_atom_site_fract_y
_atom_site_fract_z
_atom_site_U_iso_or_equiv
_atom_site_adp_type
_atom_site_occupancy
_atom_site_symmetry_multiplicity
_atom_site_calc_flag
_atom_site_refinement_flags
_atom_site_disorder_assembly
_atom_site_disorder_group
O4 O -0.6515(3) -0.18125(9) -0.20333(17) 0.0506(5) Uani 1 4 d . . .
O3 O -0.4241(3) -0.23399(10) -0.32008(14) 0.0484(5) Uani 1 4 d . . .
O2 O 0.2703(4) -0.37462(11) -0.2031(2) 0.0694(6) Uani 1 4 d . . .
O1 O 0.0978(4) -0.48350(10) -0.1469(2) 0.0653(5) Uani 1 4 d . . .
N N 0.0526(3) -0.27740(10) -0.06855(16) 0.0383(4) Uani 1 4 d . . .
H1 H 0.2298 -0.2714 0.0139 0.046 Uiso 1 4 d R . .
H2 H 0.0680 -0.2617 -0.1494 0.046 Uiso 1 4 d R . .
C4 C -0.4379(4) -0.21281(11) -0.2053(2) 0.0381(5) Uani 1 4 d . . .
C3 C -0.1625(4) -0.22583(13) -0.0537(2) 0.0440(5) Uani 1 4 d . . .
H3A H -0.2163 -0.2497 0.0166 0.053 Uiso 1 4 d R . .
H3B H -0.0718 -0.1750 -0.0127 0.053 Uiso 1 4 d R . .
C1 C -0.0286(4) -0.36174(13) -0.0857(3) 0.0494(6) Uani 1 4 d . . .
H1A H 0.0202 -0.3839 0.0122 0.059 Uiso 1 4 d R . .
H1B H -0.2386 -0.3672 -0.1514 0.059 Uiso 1 4 d R . .
C2 C 0.1325(4) -0.40593(13) -0.1516(2) 0.0472(5) Uani 1 4 d . . .
C5 C 0.2279(9) -0.53237(18) -0.2167(4) 0.0893(10) Uani 1 4 d . . .
H5A H 0.4343 -0.5215 -0.1719 0.134 Uiso 1 4 d R . .
H5B H 0.1993 -0.5872 -0.2020 0.134 Uiso 1 4 d R . .
H5C H 0.1343 -0.5210 -0.3230 0.134 Uiso 1 4 d R . .
O5 O 0.550(5) 0.0085(16) -0.005(3) 0.0944(16) Uiso 0.130(4) 4 d P . .
O6 O 0.5552(19) 0.0818(4) -0.0402(6) 0.0944(16) Uiso 0.515(11) 4 d P . .
O7 O 0.428(3) 0.0718(5) -0.0459(9) 0.0944(16) Uiso 0.350(10) 4 d P . .

loop_
_atom_site_aniso_label
_atom_site_aniso_U_11
_atom_site_aniso_U_22
_atom_site_aniso_U_33
_atom_site_aniso_U_23
_atom_site_aniso_U_13
_atom_site_aniso_U_12
O4 0.0389(8) 0.0613(9) 0.0532(9) 0.0033(6) 0.0237(7) 0.0119(6)
O3 0.0307(7) 0.0790(11) 0.0331(7) -0.0018(6) 0.0136(6) 0.0045(6)
O2 0.0668(11) 0.0653(11) 0.1017(15) -0.0080(9) 0.0610(11) -0.0070(8)
O1 0.0771(12) 0.0514(9) 0.0762(11) 0.0006(8) 0.0443(10) -0.0004(8)
N 0.0271(7) 0.0544(10) 0.0325(8) 0.0027(6) 0.0138(6) -0.0002(6)
C4 0.0305(9) 0.0466(10) 0.0374(9) 0.0018(7) 0.0166(8) -0.0005(7)
C3 0.0343(10) 0.0630(12) 0.0338(10) -0.0032(8) 0.0158(8) 0.0023(8)
C1 0.0383(10) 0.0545(12) 0.0607(12) 0.0051(9) 0.0282(9) -0.0028(8)
C2 0.0342(10) 0.0530(12) 0.0503(11) 0.0013(9) 0.0173(8) -0.0010(8)
C5 0.111(3) 0.0650(17) 0.100(2) -0.0094(16) 0.058(2) 0.0103(17)

loop_
_geom_bond_atom_site_label_1
_geom_bond_atom_site_label_2
_geom_bond_distance
_geom_bond_site_symmetry_2
_geom_bond_publ_flag
O4 C4 1.243(3) . ?
O3 C4 1.250(2) . ?
O2 C2 1.196(3) . ?
O1 C2 1.326(3) . ?
O1 C5 1.451(4) . ?
N C1 1.471(3) . ?
N C3 1.484(3) . ?
N H1 0.9000 . ?
N H2 0.9000 . ?
C4 C3 1.523(3) . ?
C3 H3A 0.9700 . ?
C3 H3B 0.9700 . ?
C1 C2 1.500(3) . ?
C1 H1A 0.9700 . ?
C1 H1B 0.9700 . ?
C5 H5A 0.9600 . ?
C5 H5B 0.9600 . ?
C5 H5C 0.9601 . ?
O5 O5 0.65(4) 3_655 ?
O5 O7 1.21(3) . ?
O5 O6 1.29(3) . ?
O5 O7 1.44(3) 3_655 ?
O5 O6 1.76(2) 3_655 ?
O6 O7 0.659(9) . ?
O6 O5 1.76(2) 3_655 ?
O7 O5 1.44(3) 3_655 ?
